data_4348309
loop_
_publ_author_name
'Feng, Juan'
'Li, Hongmiao'
'Yang, Qiuli'
'Wei, Shi-Chao'
'Zhang, Jianyong'
'Su, Cheng-Yong'

_publ_section_title
;
 A two-dimensional flexible porous coordination polymer based on Co(ii)
 and terpyridyl phosphine oxide
;
_journal_issue 4
_journal_name_full 'Inorganic Chemistry Frontiers'
_journal_page_first 388
_journal_paper_doi 10.1039/C4QI00138A
_journal_volume 2
_journal_year 2015
_chemical_formula_sum 'C40 H29 Cl3 Co N5 O7 P'
_chemical_formula_weight 887.93
_space_group_IT_number 33
_space_group_name_Hall 'P 2c -2n'
_space_group_name_H-M_alt 'P n a 21'
_symmetry_cell_setting orthorhombic
_symmetry_space_group_name_H-M 'P n a 21'
_atom_sites_solution_hydrogens geom
_atom_sites_solution_primary direct
_atom_sites_solution_secondary difmap
_audit_creation_method SHELXL-97
_audit_update_record
;
2014-09-11 deposited with the CCDC.
2015-02-04 downloaded from the CCDC.
;
_cell_angle_alpha 90.00
_cell_angle_beta 90.00
_cell_angle_gamma 90.00
_cell_formula_units_Z 4
_cell_length_a 23.8620(6)
_cell_length_b 8.59300(10)
_cell_length_c 19.0584(5)
_cell_measurement_reflns_used 2587
_cell_measurement_temperature 150(2)
_cell_measurement_theta_max 62.1260
_cell_measurement_theta_min 3.6930
_cell_volume 3907.85(15)
_computing_structure_refinement 'SHELXL-97 (Sheldrick, 1997)'
_computing_structure_solution 'SHELXS-97 (Sheldrick, 1990)'
_diffrn_ambient_temperature 150(2)
_diffrn_detector_area_resol_mean 16.0855
_diffrn_measured_fraction_theta_full 0.978
_diffrn_measured_fraction_theta_max 0.978
_diffrn_measurement_device_type 'Xcalibur, Sapphire3, Gemini ultra'
_diffrn_measurement_method '\w scans'
_diffrn_radiation_monochromator graphite
_diffrn_radiation_source 'fine-focus sealed tube'
_diffrn_radiation_type CuK\a
_diffrn_radiation_wavelength 1.54178
_diffrn_reflns_av_R_equivalents 0.0513
_diffrn_reflns_limit_h_max 17
_diffrn_reflns_limit_h_min -27
_diffrn_reflns_limit_k_max 8
_diffrn_reflns_limit_k_min -9
_diffrn_reflns_limit_l_max 21
_diffrn_reflns_limit_l_min -18
_diffrn_reflns_number 6609
_diffrn_reflns_theta_full 62.36
_diffrn_reflns_theta_max 62.36
_diffrn_reflns_theta_min 3.70
_exptl_absorpt_coefficient_mu 6.204
_exptl_absorpt_correction_T_max 0.7467
_exptl_absorpt_correction_T_min 0.3701
_exptl_absorpt_correction_type multi-scan
_exptl_absorpt_process_details
;
CrysAlisPro, Agilent Technologies,
Version 1.171.36.28 (release 01-02-2013 CrysAlis171 .NET)
(compiled Feb  1 2013,16:14:44)
Empirical absorption correction using spherical harmonics,
 implemented in SCALE3 ABSPACK scaling algorithm.
;
_exptl_crystal_colour Pink
_exptl_crystal_density_diffrn 1.509
_exptl_crystal_density_method 'not measured'
_exptl_crystal_description Block
_exptl_crystal_F_000 1812
_exptl_crystal_recrystallization_method 'Re-crystallisation from solvent: MeCN-CHCl3'
_exptl_crystal_size_max 0.20
_exptl_crystal_size_mid 0.10
_exptl_crystal_size_min 0.05
_refine_diff_density_max 0.902
_refine_diff_density_min -0.374
_refine_diff_density_rms 0.079
_refine_ls_abs_structure_details 'Flack H D (1983), Acta Cryst. A39, 876-881'
_refine_ls_abs_structure_Flack -0.003(7)
_refine_ls_extinction_method none
_refine_ls_goodness_of_fit_ref 1.027
_refine_ls_hydrogen_treatment constr
_refine_ls_matrix_type full
_refine_ls_number_parameters 514
_refine_ls_number_reflns 4484
_refine_ls_number_restraints 1
_refine_ls_restrained_S_all 1.027
_refine_ls_R_factor_all 0.0812
_refine_ls_R_factor_gt 0.0611
_refine_ls_shift/su_max 0.000
_refine_ls_shift/su_mean 0.000
_refine_ls_structure_factor_coef Fsqd
_refine_ls_weighting_details 'calc w=1/[\s^2^(Fo^2^)+(0.0954P)^2^+0.0000P] where P=(Fo^2^+2Fc^2^)/3'
_refine_ls_weighting_scheme calc
_refine_ls_wR_factor_gt 0.1472
_refine_ls_wR_factor_ref 0.1588
_reflns_number_gt 3480
_reflns_number_total 4484
_reflns_threshold_expression >2sigma(I)
_cod_data_source_file c4qi00138a2.cif
_cod_data_source_block 1
_cod_depositor_comments
;
The following automatic conversions were performed:

data item '_symmetry_cell_setting' value 'Orthorhombic' was changed
to 'orthorhombic' in accordance with the
/home/saulius/struct/COD-crude-data/automatic-downloads/DataCite-retrospective/RSC/depositions/lib/dictionaries/cif_core.dic
dictionary named 'cif_core.dic' version 2.4.2 last updated on
2011-04-26.

Automatic conversion script
Id: cif_fix_values 6909 2019-04-08 15:41:33Z antanas 
;
_cod_original_sg_symbol_H-M Pna2(1)
_cod_database_code 4348309
_diffrn_reflns_av_unetli/neti 0.0871

loop_
_symmetry_equiv_pos_as_xyz
'x, y, z'
'-x, -y, z+1/2'
'x+1/2, -y+1/2, z'
'-x+1/2, y+1/2, z+1/2'

loop_
_atom_site_label
_atom_site_type_symbol
_atom_site_fract_x
_atom_site_fract_y
_atom_site_fract_z
_atom_site_U_iso_or_equiv
_atom_site_adp_type
_atom_site_occupancy
_atom_site_symmetry_multiplicity
_atom_site_calc_flag
_atom_site_refinement_flags
Co1 Co 0.34376(5) -0.30267(11) 0.48375(7) 0.0266(3) Uani 1 1 d .
P1 P 0.59872(8) 1.4734(2) 0.13466(11) 0.0281(4) Uani 1 1 d .
N1 N 0.4030(2) -0.1198(6) 0.4823(4) 0.0296(14) Uani 1 1 d .
N2 N 0.5847(2) 0.1568(5) 0.4724(3) 0.0243(13) Uani 1 1 d .
N3 N 0.7797(2) -0.0264(6) 0.4822(4) 0.0311(14) Uani 1 1 d .
N4 N 0.2589(3) -0.0998(7) 0.5108(4) 0.0355(17) Uani 1 1 d .
N5 N 0.3779(3) -0.3889(9) 0.3563(4) 0.0428(18) Uani 1 1 d .
C1 C 0.3908(3) 0.0277(9) 0.4647(6) 0.046(2) Uani 1 1 d .
H1A H 0.3530 0.0537 0.4545 0.055 Uiso 1 1 calc R
C2 C 0.4314(3) 0.1442(8) 0.4606(5) 0.035(2) Uani 1 1 d .
H2B H 0.4208 0.2484 0.4505 0.042 Uiso 1 1 calc R
C3 C 0.4864(3) 0.1071(7) 0.4715(4) 0.0219(15) Uani 1 1 d .
C4 C 0.4992(3) -0.0462(7) 0.4907(4) 0.0297(16) Uani 1 1 d .
H4A H 0.5367 -0.0752 0.5015 0.036 Uiso 1 1 calc R
C5 C 0.4571(3) -0.1529(7) 0.4937(5) 0.0324(19) Uani 1 1 d .
H5A H 0.4666 -0.2575 0.5044 0.039 Uiso 1 1 calc R
C6 C 0.5344(3) 0.2184(7) 0.4612(4) 0.0223(16) Uani 1 1 d .
C7 C 0.5278(3) 0.3703(7) 0.4371(4) 0.0236(15) Uani 1 1 d .
H7A H 0.4914 0.4121 0.4305 0.028 Uiso 1 1 calc R
C8 C 0.5743(3) 0.4598(7) 0.4229(4) 0.0251(16) Uani 1 1 d .
C9 C 0.6264(3) 0.3934(8) 0.4313(4) 0.0250(16) Uani 1 1 d .
H9A H 0.6593 0.4496 0.4192 0.030 Uiso 1 1 calc R
C10 C 0.6302(3) 0.2419(8) 0.4580(4) 0.0242(16) Uani 1 1 d .
C11 C 0.6844(3) 0.1612(7) 0.4686(4) 0.0260(17) Uani 1 1 d .
C12 C 0.7305(3) 0.1819(8) 0.4269(5) 0.0320(18) Uani 1 1 d .
H12A H 0.7304 0.2620 0.3925 0.038 Uiso 1 1 calc R
C13 C 0.7765(3) 0.0895(8) 0.4339(5) 0.037(2) Uani 1 1 d .
H13A H 0.8077 0.1069 0.4039 0.044 Uiso 1 1 calc R
C14 C 0.7362(3) -0.0400(8) 0.5251(5) 0.0298(17) Uani 1 1 d .
H14A H 0.7384 -0.1140 0.5621 0.036 Uiso 1 1 calc R
C15 C 0.6883(3) 0.0463(8) 0.5193(4) 0.0303(17) Uani 1 1 d .
H15A H 0.6577 0.0275 0.5501 0.036 Uiso 1 1 calc R
C16 C 0.5715(3) 0.6217(7) 0.3934(4) 0.0243(16) Uani 1 1 d .
C17 C 0.5251(3) 0.6715(7) 0.3565(4) 0.0250(17) Uani 1 1 d .
H17A H 0.4927 0.6074 0.3538 0.030 Uiso 1 1 calc R
C18 C 0.5257(3) 0.8179(7) 0.3227(4) 0.0265(17) Uani 1 1 d .
H18A H 0.4936 0.8523 0.2978 0.032 Uiso 1 1 calc R
C19 C 0.5721(3) 0.9100(7) 0.3256(4) 0.0250(17) Uani 1 1 d .
C20 C 0.6174(3) 0.8635(8) 0.3647(5) 0.0316(18) Uani 1 1 d .
H20A H 0.6497 0.9280 0.3670 0.038 Uiso 1 1 calc R
C21 C 0.6165(3) 0.7224(7) 0.4010(4) 0.0258(17) Uani 1 1 d .
H21A H 0.6468 0.6953 0.4310 0.031 Uiso 1 1 calc R
C22 C 0.5765(3) 1.0545(8) 0.2817(4) 0.0297(18) Uani 1 1 d .
C23 C 0.5355(3) 1.1653(7) 0.2798(4) 0.0274(17) Uani 1 1 d .
H23A H 0.5029 1.1527 0.3079 0.033 Uiso 1 1 calc R
C24 C 0.5407(3) 1.2974(8) 0.2372(4) 0.0307(17) Uani 1 1 d .
H24A H 0.5125 1.3753 0.2377 0.037 Uiso 1 1 calc R
C25 C 0.5883(3) 1.3143(8) 0.1931(4) 0.0316(18) Uani 1 1 d .
C26 C 0.6279(3) 1.1965(8) 0.1955(5) 0.0330(18) Uani 1 1 d .
H26A H 0.6595 1.2033 0.1653 0.040 Uiso 1 1 calc R
C27 C 0.6238(3) 1.0709(8) 0.2393(5) 0.0343(19) Uani 1 1 d .
H27A H 0.6529 0.9954 0.2408 0.041 Uiso 1 1 calc R
C28 C 0.5348(3) 1.5870(9) 0.1329(4) 0.0350(18) Uani 1 1 d .
C29 C 0.4847(4) 1.5162(10) 0.1164(5) 0.042(2) Uani 1 1 d .
H29A H 0.4846 1.4099 0.1026 0.050 Uiso 1 1 calc R
C30 C 0.4349(4) 1.5961(11) 0.1193(5) 0.052(3) Uani 1 1 d .
H30A H 0.4005 1.5447 0.1095 0.063 Uiso 1 1 calc R
C31 C 0.4355(5) 1.7543(12) 0.1369(5) 0.056(3) Uani 1 1 d .
H31A H 0.4014 1.8112 0.1387 0.067 Uiso 1 1 calc R
C32 C 0.4851(4) 1.8270(11) 0.1514(5) 0.054(3) Uani 1 1 d .
H32A H 0.4852 1.9348 0.1624 0.065 Uiso 1 1 calc R
C33 C 0.5347(4) 1.7469(9) 0.1501(5) 0.045(2) Uani 1 1 d .
H33A H 0.5688 1.7986 0.1608 0.054 Uiso 1 1 calc R
C34 C 0.6554(4) 1.5896(8) 0.1705(4) 0.0326(18) Uani 1 1 d .
C35 C 0.6814(4) 1.6956(8) 0.1280(5) 0.041(2) Uani 1 1 d .
H35A H 0.6680 1.7134 0.0818 0.049 Uiso 1 1 calc R
C36 C 0.7282(4) 1.7781(9) 0.1531(5) 0.050(3) Uani 1 1 d .
H36A H 0.7479 1.8480 0.1234 0.060 Uiso 1 1 calc R
C37 C 0.7454(4) 1.7552(10) 0.2231(6) 0.052(3) Uani 1 1 d .
H37A H 0.7762 1.8128 0.2412 0.063 Uiso 1 1 calc R
C38 C 0.7184(4) 1.6515(11) 0.2649(6) 0.054(3) Uani 1 1 d .
H38A H 0.7313 1.6348 0.3114 0.065 Uiso 1 1 calc R
C39 C 0.6719(4) 1.5689(9) 0.2403(5) 0.040(2) Uani 1 1 d .
H39A H 0.6520 1.5001 0.2703 0.049 Uiso 1 1 calc R
O1 O 0.6136(2) 1.4194(6) 0.0633(3) 0.0334(13) Uani 1 1 d .
O2 O 0.3948(2) -0.4451(7) 0.4126(3) 0.0372(13) Uani 1 1 d .
O3 O 0.3425(3) -0.2749(9) 0.3636(5) 0.074(2) Uani 1 1 d .
O4 O 0.3944(3) -0.4322(11) 0.2992(4) 0.086(3) Uani 1 1 d .
O5 O 0.2951(2) -0.1550(6) 0.5525(4) 0.0416(15) Uani 1 1 d .
O6 O 0.2185(3) -0.0287(8) 0.5360(5) 0.075(2) Uani 1 1 d .
O7 O 0.2629(3) -0.1215(9) 0.4480(4) 0.070(2) Uani 1 1 d .
C1S C 0.1443(5) 0.7438(14) 0.7279(8) 0.076(3) Uani 1 1 d .
H1SA H 0.1235 0.8330 0.7493 0.091 Uiso 1 1 calc R
Cl1 Cl 0.21290(19) 0.7976(5) 0.7155(3) 0.1312(19) Uani 1 1 d .
Cl2 Cl 0.1407(2) 0.5826(7) 0.7854(3) 0.158(2) Uani 1 1 d .
Cl3 Cl 0.11167(16) 0.6915(3) 0.6502(2) 0.0951(11) Uani 1 1 d .

loop_
_atom_site_aniso_label
_atom_site_aniso_U_11
_atom_site_aniso_U_22
_atom_site_aniso_U_33
_atom_site_aniso_U_23
_atom_site_aniso_U_13
_atom_site_aniso_U_12
Co1 0.0311(6) 0.0234(5) 0.0253(6) 0.0004(6) -0.0003(6) -0.0086(4)
P1 0.0398(10) 0.0261(8) 0.0186(9) 0.0025(9) 0.0014(10) -0.0049(8)
N1 0.034(3) 0.025(3) 0.029(4) 0.004(3) 0.008(4) -0.006(2)
N2 0.030(3) 0.019(3) 0.024(4) 0.001(3) -0.004(3) -0.001(2)
N3 0.028(3) 0.025(3) 0.040(4) -0.005(4) -0.002(4) 0.010(2)
N4 0.042(4) 0.032(3) 0.033(4) 0.003(3) -0.004(4) -0.005(3)
N5 0.043(4) 0.060(5) 0.026(5) -0.011(4) 0.012(4) -0.015(4)
C1 0.032(4) 0.040(4) 0.066(7) 0.009(5) -0.009(5) -0.005(3)
C2 0.039(4) 0.023(3) 0.042(5) 0.007(3) 0.000(4) -0.007(3)
C3 0.023(3) 0.026(3) 0.017(4) 0.004(3) 0.001(3) -0.004(3)
C4 0.032(4) 0.031(4) 0.026(4) 0.006(4) 0.001(4) 0.002(3)
C5 0.034(4) 0.024(3) 0.040(5) 0.002(4) 0.009(4) 0.000(3)
C6 0.025(4) 0.024(3) 0.017(4) -0.002(3) -0.003(3) 0.003(3)
C7 0.027(4) 0.024(3) 0.020(4) -0.001(3) -0.004(3) -0.001(3)
C8 0.035(4) 0.022(3) 0.018(4) 0.005(3) -0.001(4) -0.003(3)
C9 0.025(4) 0.020(3) 0.030(4) 0.008(3) -0.004(4) -0.005(3)
C10 0.028(4) 0.023(3) 0.022(4) -0.002(3) 0.002(3) -0.006(3)
C11 0.021(3) 0.017(3) 0.041(5) -0.002(3) -0.003(4) 0.001(3)
C12 0.034(4) 0.024(3) 0.038(5) 0.011(4) 0.005(4) -0.001(3)
C13 0.029(4) 0.031(4) 0.050(5) 0.006(4) 0.009(4) 0.010(3)
C14 0.028(4) 0.032(4) 0.029(4) 0.003(4) 0.002(4) 0.009(3)
C15 0.038(4) 0.028(4) 0.025(4) 0.001(4) 0.003(4) 0.004(3)
C16 0.030(4) 0.019(3) 0.024(4) 0.000(3) 0.001(4) 0.003(3)
C17 0.020(4) 0.027(4) 0.027(4) 0.002(3) 0.006(3) 0.001(3)
C18 0.035(4) 0.020(3) 0.024(4) 0.005(3) 0.001(3) 0.003(3)
C19 0.032(4) 0.017(3) 0.026(4) 0.006(3) 0.000(4) 0.002(3)
C20 0.034(4) 0.020(3) 0.041(5) -0.005(4) -0.002(4) -0.010(3)
C21 0.023(4) 0.019(3) 0.036(5) 0.004(3) -0.004(3) -0.001(3)
C22 0.044(5) 0.021(3) 0.024(4) 0.001(3) 0.000(4) 0.001(3)
C23 0.039(4) 0.021(3) 0.022(4) 0.005(3) 0.008(4) 0.002(3)
C24 0.039(4) 0.028(4) 0.026(4) -0.002(4) 0.003(4) 0.009(3)
C25 0.040(4) 0.028(4) 0.027(4) -0.004(4) -0.003(4) 0.005(3)
C26 0.039(4) 0.029(4) 0.030(4) 0.005(4) 0.005(4) 0.004(3)
C27 0.046(5) 0.023(4) 0.034(5) 0.005(4) 0.008(4) 0.005(3)
C28 0.048(5) 0.042(4) 0.016(4) -0.001(4) 0.005(4) -0.002(4)
C29 0.057(6) 0.036(4) 0.032(5) 0.008(4) 0.002(4) 0.004(4)
C30 0.053(6) 0.063(6) 0.041(6) 0.017(5) 0.005(5) 0.018(5)
C31 0.069(7) 0.071(6) 0.027(5) 0.009(5) 0.005(6) 0.032(5)
C32 0.073(7) 0.050(5) 0.040(6) 0.006(5) 0.000(5) 0.033(5)
C33 0.075(6) 0.036(4) 0.024(5) -0.006(4) -0.007(5) 0.015(4)
C34 0.052(5) 0.022(3) 0.024(4) -0.003(3) 0.001(4) -0.008(3)
C35 0.064(5) 0.024(4) 0.035(5) 0.004(4) 0.002(5) -0.011(4)
C36 0.078(7) 0.030(4) 0.042(6) -0.002(4) 0.019(5) -0.016(4)
C37 0.058(6) 0.038(5) 0.060(7) -0.016(5) -0.010(6) -0.020(4)
C38 0.065(6) 0.046(5) 0.051(6) -0.005(5) -0.026(6) 0.009(5)
C39 0.061(6) 0.035(4) 0.026(5) -0.004(4) 0.003(4) -0.010(4)
O1 0.042(3) 0.040(3) 0.018(3) 0.007(2) 0.003(3) -0.016(2)
O2 0.035(3) 0.048(3) 0.029(4) -0.006(3) 0.004(3) -0.006(2)
O3 0.064(4) 0.081(5) 0.077(6) -0.002(5) -0.020(5) 0.006(4)
O4 0.082(6) 0.136(8) 0.041(5) -0.033(5) 0.018(5) -0.043(5)
O5 0.037(3) 0.026(3) 0.061(4) -0.003(3) -0.003(3) -0.003(2)
O6 0.060(4) 0.071(5) 0.093(7) -0.019(5) -0.020(4) 0.027(4)
O7 0.084(5) 0.085(5) 0.040(5) 0.001(4) 0.006(4) -0.040(4)
C1S 0.085(8) 0.075(7) 0.068(8) -0.007(6) 0.027(7) 0.005(6)
Cl1 0.098(3) 0.117(3) 0.178(5) -0.023(3) 0.034(3) -0.040(2)
Cl2 0.148(4) 0.206(5) 0.121(4) 0.082(4) 0.018(3) -0.005(4)
Cl3 0.122(3) 0.0685(16) 0.095(3) -0.0217(17) -0.019(2) 0.0246(17)

loop_
_atom_type_symbol
_atom_type_description
_atom_type_scat_dispersion_real
_atom_type_scat_dispersion_imag
_atom_type_scat_source
C C 0.0181 0.0091 'International Tables Vol C Tables 4.2.6.8 and 6.1.1.4'
H H 0.0000 0.0000 'International Tables Vol C Tables 4.2.6.8 and 6.1.1.4'
N N 0.0311 0.0180 'International Tables Vol C Tables 4.2.6.8 and 6.1.1.4'
O O 0.0492 0.0322 'International Tables Vol C Tables 4.2.6.8 and 6.1.1.4'
P P 0.2955 0.4335 'International Tables Vol C Tables 4.2.6.8 and 6.1.1.4'
Co Co -2.3653 3.6143 'International Tables Vol C Tables 4.2.6.8 and 6.1.1.4'
Cl Cl 0.3639 0.7018 'International Tables Vol C Tables 4.2.6.8 and 6.1.1.4'

loop_
_geom_angle_atom_site_label_1
_geom_angle_atom_site_label_2
_geom_angle_atom_site_label_3
_geom_angle
_geom_angle_site_symmetry_1
_geom_angle_site_symmetry_3
O1 Co1 N1 92.3(2) 2_665 .
O1 Co1 N3 91.6(2) 2_665 3_445
N1 Co1 N3 175.6(2) . 3_445
O1 Co1 O5 95.9(2) 2_665 .
N1 Co1 O5 86.0(2) . .
N3 Co1 O5 91.6(2) 3_445 .
O1 Co1 O2 84.9(2) 2_665 .
N1 Co1 O2 92.0(2) . .
N3 Co1 O2 90.3(2) 3_445 .
O5 Co1 O2 177.9(2) . .
O1 Co1 O3 141.3(3) 2_665 .
N1 Co1 O3 85.3(3) . .
N3 Co1 O3 92.8(3) 3_445 .
O5 Co1 O3 122.4(3) . .
O2 Co1 O3 56.7(2) . .
O1 P1 C25 111.5(3) . .
O1 P1 C28 110.8(4) . .
C25 P1 C28 107.9(4) . .
O1 P1 C34 109.8(3) . .
C25 P1 C34 106.9(4) . .
C28 P1 C34 109.8(4) . .
C5 N1 C1 116.7(6) . .
C5 N1 Co1 119.0(4) . .
C1 N1 Co1 124.0(5) . .
C6 N2 C10 118.8(5) . .
C14 N3 C13 116.0(6) . .
C14 N3 Co1 119.6(5) . 3_545
C13 N3 Co1 124.0(5) . 3_545
O7 N4 O6 121.4(9) . .
O7 N4 O5 120.5(9) . .
O6 N4 O5 118.1(8) . .
O4 N5 O2 123.3(9) . .
O4 N5 O3 122.4(10) . .
O2 N5 O3 114.2(8) . .
N1 C1 C2 122.7(7) . .
N1 C1 H1A 118.6 . .
C2 C1 H1A 118.6 . .
C3 C2 C1 119.4(7) . .
C3 C2 H2B 120.3 . .
C1 C2 H2B 120.3 . .
C2 C3 C4 117.9(6) . .
C2 C3 C6 124.2(6) . .
C4 C3 C6 117.8(6) . .
C5 C4 C3 118.9(6) . .
C5 C4 H4A 120.6 . .
C3 C4 H4A 120.6 . .
N1 C5 C4 124.2(6) . .
N1 C5 H5A 117.9 . .
C4 C5 H5A 117.9 . .
N2 C6 C7 121.9(6) . .
N2 C6 C3 114.3(5) . .
C7 C6 C3 123.7(6) . .
C8 C7 C6 119.9(6) . .
C8 C7 H7A 120.0 . .
C6 C7 H7A 120.0 . .
C7 C8 C9 118.2(6) . .
C7 C8 C16 123.7(6) . .
C9 C8 C16 117.9(6) . .
C8 C9 C10 119.0(6) . .
C8 C9 H9A 120.5 . .
C10 C9 H9A 120.5 . .
N2 C10 C9 122.0(6) . .
N2 C10 C11 115.1(6) . .
C9 C10 C11 122.8(6) . .
C12 C11 C15 116.3(6) . .
C12 C11 C10 124.2(7) . .
C15 C11 C10 119.2(6) . .
C13 C12 C11 121.0(7) . .
C13 C12 H12A 119.5 . .
C11 C12 H12A 119.5 . .
N3 C13 C12 122.7(8) . .
N3 C13 H13A 118.7 . .
C12 C13 H13A 118.7 . .
N3 C14 C15 123.8(7) . .
N3 C14 H14A 118.1 . .
C15 C14 H14A 118.1 . .
C14 C15 C11 120.0(7) . .
C14 C15 H15A 120.0 . .
C11 C15 H15A 120.0 . .
C17 C16 C21 118.8(6) . .
C17 C16 C8 120.9(6) . .
C21 C16 C8 120.2(6) . .
C16 C17 C18 119.9(7) . .
C16 C17 H17A 120.0 . .
C18 C17 H17A 120.0 . .
C19 C18 C17 120.6(7) . .
C19 C18 H18A 119.7 . .
C17 C18 H18A 119.7 . .
C18 C19 C20 119.5(6) . .
C18 C19 C22 121.1(7) . .
C20 C19 C22 119.2(6) . .
C19 C20 C21 120.7(6) . .
C19 C20 H20A 119.7 . .
C21 C20 H20A 119.7 . .
C16 C21 C20 120.1(7) . .
C16 C21 H21A 120.0 . .
C20 C21 H21A 120.0 . .
C23 C22 C27 119.6(7) . .
C23 C22 C19 122.7(7) . .
C27 C22 C19 117.6(6) . .
C22 C23 C24 121.1(7) . .
C22 C23 H23A 119.5 . .
C24 C23 H23A 119.5 . .
C23 C24 C25 119.8(7) . .
C23 C24 H24A 120.1 . .
C25 C24 H24A 120.1 . .
C26 C25 C24 116.8(7) . .
C26 C25 P1 119.1(6) . .
C24 C25 P1 124.1(6) . .
C27 C26 C25 123.2(8) . .
C27 C26 H26A 118.4 . .
C25 C26 H26A 118.4 . .
C26 C27 C22 119.4(7) . .
C26 C27 H27A 120.3 . .
C22 C27 H27A 120.3 . .
C29 C28 C33 118.7(8) . .
C29 C28 P1 119.8(6) . .
C33 C28 P1 121.5(6) . .
C30 C29 C28 121.4(8) . .
C30 C29 H29A 119.3 . .
C28 C29 H29A 119.3 . .
C29 C30 C31 119.0(9) . .
C29 C30 H30A 120.5 . .
C31 C30 H30A 120.5 . .
C32 C31 C30 120.1(9) . .
C32 C31 H31A 120.0 . .
C30 C31 H31A 120.0 . .
C33 C32 C31 121.0(9) . .
C33 C32 H32A 119.5 . .
C31 C32 H32A 119.5 . .
C32 C33 C28 119.7(9) . .
C32 C33 H33A 120.2 . .
C28 C33 H33A 120.2 . .
C35 C34 C39 121.3(8) . .
C35 C34 P1 118.8(7) . .
C39 C34 P1 119.9(6) . .
C34 C35 C36 119.7(9) . .
C34 C35 H35A 120.1 . .
C36 C35 H35A 120.1 . .
C35 C36 C37 118.8(8) . .
C35 C36 H36A 120.6 . .
C37 C36 H36A 120.6 . .
C38 C37 C36 120.5(8) . .
C38 C37 H37A 119.7 . .
C36 C37 H37A 119.7 . .
C37 C38 C39 120.9(10) . .
C37 C38 H38A 119.5 . .
C39 C38 H38A 119.5 . .
C38 C39 C34 118.6(8) . .
C38 C39 H39A 120.7 . .
C34 C39 H39A 120.7 . .
P1 O1 Co1 159.6(4) . 2_664
N5 O2 Co1 97.9(5) . .
N5 O3 Co1 91.1(6) . .
N4 O5 Co1 101.9(5) . .
Cl1 C1S Cl3 112.3(8) . .
Cl1 C1S Cl2 110.0(8) . .
Cl3 C1S Cl2 107.7(7) . .
Cl1 C1S H1SA 108.9 . .
Cl3 C1S H1SA 108.9 . .
Cl2 C1S H1SA 108.9 . .

loop_
_geom_bond_atom_site_label_1
_geom_bond_atom_site_label_2
_geom_bond_distance
_geom_bond_site_symmetry_2
Co1 O1 2.083(6) 2_665
Co1 N1 2.114(5) .
Co1 N3 2.120(5) 3_445
Co1 O5 2.162(6) .
Co1 O2 2.196(6) .
Co1 O3 2.302(9) .
P1 O1 1.480(6) .
P1 C25 1.781(8) .
P1 C28 1.811(8) .
P1 C34 1.814(8) .
N1 C5 1.338(9) .
N1 C1 1.343(10) .
N2 C6 1.330(9) .
N2 C10 1.338(9) .
N3 C14 1.329(10) .
N3 C13 1.357(11) .
N3 Co1 2.120(5) 3_545
N4 O7 1.215(10) .
N4 O6 1.238(10) .
N4 O5 1.268(9) .
N5 O4 1.215(10) .
N5 O2 1.242(10) .
N5 O3 1.301(10) .
C1 C2 1.395(10) .
C1 H1A 0.9500 .
C2 C3 1.368(10) .
C2 H2B 0.9500 .
C3 C4 1.400(9) .
C3 C6 1.504(9) .
C4 C5 1.363(10) .
C4 H4A 0.9500 .
C5 H5A 0.9500 .
C6 C7 1.391(9) .
C7 C8 1.376(10) .
C7 H7A 0.9500 .
C8 C9 1.378(10) .
C8 C16 1.502(9) .
C9 C10 1.401(10) .
C9 H9A 0.9500 .
C10 C11 1.480(10) .
C11 C12 1.369(11) .
C11 C15 1.386(11) .
C12 C13 1.362(10) .
C12 H12A 0.9500 .
C13 H13A 0.9500 .
C14 C15 1.366(10) .
C14 H14A 0.9500 .
C15 H15A 0.9500 .
C16 C17 1.380(10) .
C16 C21 1.387(10) .
C17 C18 1.413(10) .
C17 H17A 0.9500 .
C18 C19 1.361(10) .
C18 H18A 0.9500 .
C19 C20 1.372(11) .
C19 C22 1.501(10) .
C20 C21 1.397(10) .
C20 H20A 0.9500 .
C21 H21A 0.9500 .
C22 C23 1.366(10) .
C22 C27 1.394(11) .
C23 C24 1.401(10) .
C23 H23A 0.9500 .
C24 C25 1.419(11) .
C24 H24A 0.9500 .
C25 C26 1.387(10) .
C26 C27 1.367(11) .
C26 H26A 0.9500 .
C27 H27A 0.9500 .
C28 C29 1.377(12) .
C28 C33 1.413(11) .
C29 C30 1.375(12) .
C29 H29A 0.9500 .
C30 C31 1.400(14) .
C30 H30A 0.9500 .
C31 C32 1.368(15) .
C31 H31A 0.9500 .
C32 C33 1.368(13) .
C32 H32A 0.9500 .
C33 H33A 0.9500 .
C34 C35 1.369(11) .
C34 C39 1.399(12) .
C35 C36 1.406(13) .
C35 H35A 0.9500 .
C36 C37 1.410(15) .
C36 H36A 0.9500 .
C37 C38 1.357(15) .
C37 H37A 0.9500 .
C38 C39 1.398(13) .
C38 H38A 0.9500 .
C39 H39A 0.9500 .
O1 Co1 2.083(6) 2_664
C1S Cl1 1.718(12) .
C1S Cl3 1.732(15) .
C1S Cl2 1.768(14) .
C1S H1SA 1.0000 .

loop_
_geom_torsion_atom_site_label_1
_geom_torsion_atom_site_label_2
_geom_torsion_atom_site_label_3
_geom_torsion_atom_site_label_4
_geom_torsion
_geom_torsion_site_symmetry_1
_geom_torsion_site_symmetry_4
O1 Co1 N1 C5 35.7(7) 2_665 .
O5 Co1 N1 C5 131.5(7) . .
O2 Co1 N1 C5 -49.2(7) . .
O3 Co1 N1 C5 -105.6(7) . .
O1 Co1 N1 C1 -150.3(8) 2_665 .
O5 Co1 N1 C1 -54.6(8) . .
O2 Co1 N1 C1 124.7(8) . .
O3 Co1 N1 C1 68.4(8) . .
C5 N1 C1 C2 -2.4(14) . .
Co1 N1 C1 C2 -176.5(7) . .
N1 C1 C2 C3 3.4(15) . .
C1 C2 C3 C4 -4.0(13) . .
C1 C2 C3 C6 173.3(8) . .
C2 C3 C4 C5 3.8(12) . .
C6 C3 C4 C5 -173.6(7) . .
C1 N1 C5 C4 2.4(13) . .
Co1 N1 C5 C4 176.8(7) . .
C3 C4 C5 N1 -3.1(14) . .
C10 N2 C6 C7 -2.2(10) . .
C10 N2 C6 C3 173.6(6) . .
C2 C3 C6 N2 -177.9(7) . .
C4 C3 C6 N2 -0.6(10) . .
C2 C3 C6 C7 -2.2(11) . .
C4 C3 C6 C7 175.1(7) . .
N2 C6 C7 C8 1.4(11) . .
C3 C6 C7 C8 -174.0(7) . .
C6 C7 C8 C9 1.8(11) . .
C6 C7 C8 C16 176.8(7) . .
C7 C8 C9 C10 -3.9(11) . .
C16 C8 C9 C10 -179.3(7) . .
C6 N2 C10 C9 -0.1(11) . .
C6 N2 C10 C11 -176.9(7) . .
C8 C9 C10 N2 3.2(12) . .
C8 C9 C10 C11 179.8(7) . .
N2 C10 C11 C12 143.8(7) . .
C9 C10 C11 C12 -33.0(12) . .
N2 C10 C11 C15 -29.9(10) . .
C9 C10 C11 C15 153.4(8) . .
C15 C11 C12 C13 2.4(12) . .
C10 C11 C12 C13 -171.4(8) . .
C14 N3 C13 C12 -3.4(12) . .
Co1 N3 C13 C12 168.9(7) 3_545 .
C11 C12 C13 N3 -0.4(14) . .
C13 N3 C14 C15 5.3(11) . .
Co1 N3 C14 C15 -167.4(6) 3_545 .
N3 C14 C15 C11 -3.4(12) . .
C12 C11 C15 C14 -0.7(11) . .
C10 C11 C15 C14 173.5(7) . .
C7 C8 C16 C17 -22.7(11) . .
C9 C8 C16 C17 152.4(8) . .
C7 C8 C16 C21 159.4(8) . .
C9 C8 C16 C21 -25.6(11) . .
C21 C16 C17 C18 4.8(11) . .
C8 C16 C17 C18 -173.1(7) . .
C16 C17 C18 C19 0.7(11) . .
C17 C18 C19 C20 -3.4(12) . .
C17 C18 C19 C22 171.1(7) . .
C18 C19 C20 C21 0.4(12) . .
C22 C19 C20 C21 -174.1(7) . .
C17 C16 C21 C20 -7.8(12) . .
C8 C16 C21 C20 170.2(7) . .
C19 C20 C21 C16 5.2(12) . .
C18 C19 C22 C23 50.7(11) . .
C20 C19 C22 C23 -134.9(9) . .
C18 C19 C22 C27 -126.7(9) . .
C20 C19 C22 C27 47.8(10) . .
C27 C22 C23 C24 -1.5(12) . .
C19 C22 C23 C24 -178.9(7) . .
C22 C23 C24 C25 2.4(12) . .
C23 C24 C25 C26 -0.6(11) . .
C23 C24 C25 P1 178.0(6) . .
O1 P1 C25 C26 48.3(7) . .
C28 P1 C25 C26 170.2(6) . .
C34 P1 C25 C26 -71.8(7) . .
O1 P1 C25 C24 -130.3(7) . .
C28 P1 C25 C24 -8.4(8) . .
C34 P1 C25 C24 109.6(7) . .
C24 C25 C26 C27 -2.1(12) . .
P1 C25 C26 C27 179.2(7) . .
C25 C26 C27 C22 3.0(13) . .
C23 C22 C27 C26 -1.1(12) . .
C19 C22 C27 C26 176.4(7) . .
O1 P1 C28 C29 67.1(8) . .
C25 P1 C28 C29 -55.3(8) . .
C34 P1 C28 C29 -171.5(7) . .
O1 P1 C28 C33 -114.8(7) . .
C25 P1 C28 C33 122.9(7) . .
C34 P1 C28 C33 6.7(8) . .
C33 C28 C29 C30 -2.8(13) . .
P1 C28 C29 C30 175.4(7) . .
C28 C29 C30 C31 2.5(14) . .
C29 C30 C31 C32 -0.5(14) . .
C30 C31 C32 C33 -1.1(15) . .
C31 C32 C33 C28 0.7(14) . .
C29 C28 C33 C32 1.2(13) . .
P1 C28 C33 C32 -177.0(7) . .
O1 P1 C34 C35 42.5(7) . .
C25 P1 C34 C35 163.7(6) . .
C28 P1 C34 C35 -79.5(7) . .
O1 P1 C34 C39 -137.0(7) . .
C25 P1 C34 C39 -15.8(8) . .
C28 P1 C34 C39 101.0(7) . .
C39 C34 C35 C36 4.4(13) . .
P1 C34 C35 C36 -175.1(6) . .
C34 C35 C36 C37 -3.3(13) . .
C35 C36 C37 C38 2.2(15) . .
C36 C37 C38 C39 -2.1(15) . .
C37 C38 C39 C34 3.1(14) . .
C35 C34 C39 C38 -4.2(13) . .
P1 C34 C39 C38 175.2(7) . .
C25 P1 O1 Co1 -54.1(10) . 2_664
C28 P1 O1 Co1 -174.3(9) . 2_664
C34 P1 O1 Co1 64.3(10) . 2_664
O4 N5 O2 Co1 -179.6(7) . .
O3 N5 O2 Co1 3.0(7) . .
O1 Co1 O2 N5 -177.1(5) 2_665 .
N1 Co1 O2 N5 -84.9(5) . .
N3 Co1 O2 N5 91.3(5) 3_445 .
O3 Co1 O2 N5 -1.8(4) . .
O4 N5 O3 Co1 179.7(7) . .
O2 N5 O3 Co1 -2.8(7) . .
O1 Co1 O3 N5 9.3(7) 2_665 .
N1 Co1 O3 N5 97.3(5) . .
N3 Co1 O3 N5 -86.8(5) 3_445 .
O5 Co1 O3 N5 179.5(4) . .
O2 Co1 O3 N5 1.7(4) . .
O7 N4 O5 Co1 -8.8(9) . .
O6 N4 O5 Co1 168.6(6) . .
O1 Co1 O5 N4 -167.1(4) 2_665 .
N1 Co1 O5 N4 100.9(4) . .
N3 Co1 O5 N4 -75.3(5) 3_445 .
O3 Co1 O5 N4 19.0(5) . .
